data_9013775
loop_
_publ_author_name
'Hawthorne, F. C.'
'Ungaretti, L.'
'Oberti, R.'
'Caucia, F.'
'Callegari, A.'

_publ_section_title
;The crystal chemistry of staurolite. I. Crystal structure and site
 populations Sample Code: MAR/21 Locality: Ticino River, Italy
;
_journal_name_full 'The Canadian Mineralogist'
_journal_page_first 551
_journal_page_last 582
_journal_volume 31
_journal_year 1993
_chemical_compound_source 'Ticino River, Italy'
_chemical_formula_sum 'Al4.453 Fe0.842 H0.75 Li0.053 Mg0.174 O12 Si1.934 Zn0.01'
_chemical_name_mineral Staurolite
_space_group_IT_number 12
_symmetry_space_group_name_Hall '-C 2y'
_symmetry_space_group_name_H-M 'C 1 2/m 1'
_cell_angle_alpha 90
_cell_angle_beta 90.286
_cell_angle_gamma 90
_cell_length_a 7.8630
_cell_length_b 16.6189
_cell_length_c 5.6581
_cell_formula_units_Z 4
_cell_volume 739.360
_database_code_amcsd 0005337
_exptl_crystal_density_diffrn 3.769
_cod_original_formula_sum 'O12 Si1.934 Al4.453 Fe.842 Mg.174 Zn.01 Li.053 H.75'
_cod_database_code 9013775

loop_
_space_group_symop_operation_xyz
x,y,z
1/2+x,1/2+y,z
x,-y,z
1/2+x,1/2-y,z
-x,y,-z
1/2-x,1/2+y,-z
-x,-y,-z
1/2-x,1/2-y,-z

loop_
_atom_site_aniso_label
_atom_site_aniso_U_11
_atom_site_aniso_U_22
_atom_site_aniso_U_33
_atom_site_aniso_U_12
_atom_site_aniso_U_13
_atom_site_aniso_U_23
O1 0.00877 0.00420 0.01006 0.00000 0.00225 0.00000
O2 0.01159 0.00560 0.01054 0.00000 -0.00068 0.00000
O3 0.00407 0.00560 0.00584 -0.00132 0.00045 -0.00048
O4 0.00501 0.00560 0.00568 0.00132 -0.00068 0.00000
O5 0.00407 0.00560 0.01216 0.00000 -0.00023 -0.00048
O6 0.00564 0.00420 0.00600 0.00066 -0.00045 0.00095
O7 0.00407 0.00560 0.00633 0.00066 -0.00045 -0.00048
Si1 0.00313 0.00280 0.00454 0.00000 -0.00023 0.00000
Al1 0.00313 0.00280 0.00454 0.00000 -0.00023 0.00000
Fe1 0.01879 0.00560 0.01768 0.00000 -0.00135 0.00000
Mg1 0.01879 0.00560 0.01768 0.00000 -0.00135 0.00000
Zn1 0.01879 0.00560 0.01768 0.00000 -0.00135 0.00000
Li1 0.01879 0.00560 0.01768 0.00000 -0.00135 0.00000
Al2 0.01879 0.00560 0.01768 0.00000 -0.00135 0.00000
Al3 0.00501 0.00560 0.00519 0.00000 -0.00023 0.00000
Mg3 0.00501 0.00560 0.00519 0.00000 -0.00023 0.00000
Fe2 0.00501 0.00560 0.00519 0.00000 -0.00023 0.00000
Al4 0.00532 0.00560 0.00487 0.00000 0.00000 0.00000
Mg4 0.00532 0.00560 0.00487 0.00000 0.00000 0.00000
Fe3 0.00532 0.00560 0.00487 0.00000 0.00000 0.00000
Al5 0.00470 0.00560 0.00795 0.00000 -0.00023 0.00000
Mg5 0.00470 0.00560 0.00795 0.00000 -0.00023 0.00000
Fe4 0.00470 0.00560 0.00795 0.00000 -0.00023 0.00000
Al6 0.00532 0.00420 0.00762 0.00000 0.00225 0.00000
Mg6 0.00532 0.00420 0.00762 0.00000 0.00225 0.00000
Fe5 0.00532 0.00420 0.00762 0.00000 0.00225 0.00000
Al7 0.00313 0.00560 0.00762 0.00000 -0.00428 0.00000
Mg7 0.00313 0.00560 0.00762 0.00000 -0.00428 0.00000
Fe6 0.00313 0.00560 0.00762 0.00000 -0.00428 0.00000

loop_
_atom_site_label
_atom_site_fract_x
_atom_site_fract_y
_atom_site_fract_z
_atom_site_occupancy
_atom_site_U_iso_or_equiv
O1 0.23225 0.00000 0.96201 1.00000 ?
O2 0.23727 0.00000 0.53239 1.00000 ?
O3 0.25595 0.16154 0.01474 1.00000 ?
O4 0.25403 0.16109 0.48371 1.00000 ?
O5 0.00171 0.08882 0.24190 1.00000 ?
O6 0.02130 0.24915 0.24190 1.00000 ?
O7 0.52695 0.10027 0.24909 1.00000 ?
Si1 0.13415 0.16600 0.24742 0.96700 ?
Al1 0.13415 0.16600 0.24742 0.03300 ?
Fe1 0.39176 0.00000 0.24621 0.68300 ?
Mg1 0.39176 0.00000 0.24621 0.10000 ?
Zn1 0.39176 0.00000 0.24621 0.01000 ?
Li1 0.39176 0.00000 0.24621 0.05300 ?
Al2 0.39176 0.00000 0.24621 0.09500 ?
Al3 0.50000 0.17533 0.00000 0.95500 ?
Mg3 0.50000 0.17533 0.00000 0.02100 ?
Fe2 0.50000 0.17533 0.00000 0.02400 ?
Al4 0.50000 0.17507 0.50000 0.95500 ?
Mg4 0.50000 0.17507 0.50000 0.02100 ?
Fe3 0.50000 0.17507 0.50000 0.02400 ?
Al5 0.26323 0.41069 0.25292 0.96100 ?
Mg5 0.26323 0.41069 0.25292 0.00600 ?
Fe4 0.26323 0.41069 0.25292 0.03300 ?
Al6 0.00000 0.00000 0.00000 0.67000 ?
Mg6 0.00000 0.00000 0.00000 0.03000 ?
Fe5 0.00000 0.00000 0.00000 0.01500 ?
Al7 0.00000 0.00000 0.50000 0.25000 ?
Mg7 0.00000 0.00000 0.50000 0.01000 ?
Fe6 0.00000 0.00000 0.50000 0.00500 ?
Fe7 0.50000 0.00000 0.00000 0.06000 0.00927
Fe8 0.50000 0.00000 0.50000 0.01000 0.00707
H1 0.12500 0.00000 0.45000 0.75000 0.04255

loop_
_cod_related_entry_id
_cod_related_entry_database
_cod_related_entry_code
1 AMCSD 0005337
